data_7154679
loop_
_publ_author_name
'Bawa, R. A.'
'Gautier, F.-M.'
'Adams, H.'
'Meijer, A. J. H. M.'
'Jones, S.'

_publ_section_title
;
 Evaluating hydrogen bonding control in the diastereoselective Diels-Alder
 reactions of 9-(2-aminoethyl)-anthracene derivatives.
;
_journal_issue 42
_journal_name_full 'Organic &amp; biomolecular chemistry'
_journal_page_first 10569
_journal_page_last 10577
_journal_paper_doi 10.1039/c5ob01343g
_journal_volume 13
_journal_year 2015
_chemical_formula_sum 'C23 H22 N2 O3'
_chemical_formula_weight 374.43
_chemical_melting_point 573
_chemical_name_systematic
'(?)-(3aS,9aS)-3a,4,9,9a-Tetrahydro-4-[(1R)-ethylacetamido]-2-methyl-4,9-[1?,2?]benzeno-1H-benzo[f]isoindole-1,3-(2H)-dione '
_space_group_IT_number 61
_symmetry_cell_setting orthorhombic
_symmetry_space_group_name_Hall '-P 2ac 2ab'
_symmetry_space_group_name_H-M 'P b c a'
_atom_sites_solution_hydrogens geom
_atom_sites_solution_primary direct
_atom_sites_solution_secondary difmap
_audit_creation_method SHELXL-97
_audit_update_record
;
2015-07-01 deposited with the CCDC.
2015-08-25 downloaded from the CCDC.
;
_cell_angle_alpha 90.00
_cell_angle_beta 90.00
_cell_angle_gamma 90.00
_cell_formula_units_Z 8
_cell_length_a 17.583(2)
_cell_length_b 11.5915(14)
_cell_length_c 17.893(2)
_cell_measurement_reflns_used 3981
_cell_measurement_temperature 150(2)
_cell_measurement_theta_max 51.357
_cell_measurement_theta_min 4.553
_cell_volume 3646.8(7)
_computing_cell_refinement 'Bruker SMART'
_computing_data_collection 'Bruker SMART'
_computing_data_reduction 'Bruker SHELXTL'
_computing_molecular_graphics 'Bruker SHELXTL'
_computing_publication_material 'Bruker SHELXTL'
_computing_structure_refinement 'SHELXL-97 (Sheldrick, 1997)'
_computing_structure_solution 'SHELXS-97 (Sheldrick, 1990)'
_diffrn_ambient_temperature 150(2)
_diffrn_detector_area_resol_mean 100
_diffrn_measured_fraction_theta_full 1.000
_diffrn_measured_fraction_theta_max 1.000
_diffrn_measurement_device_type 'Bruker SMART1000'
_diffrn_measurement_method '\w scans'
_diffrn_radiation_monochromator graphite
_diffrn_radiation_source 'fine-focus sealed tube'
_diffrn_radiation_type MoK\a
_diffrn_radiation_wavelength 0.71073
_diffrn_reflns_av_R_equivalents 0.0961
_diffrn_reflns_av_sigmaI/netI 0.0544
_diffrn_reflns_limit_h_max 20
_diffrn_reflns_limit_h_min -20
_diffrn_reflns_limit_k_max 13
_diffrn_reflns_limit_k_min -13
_diffrn_reflns_limit_l_max 21
_diffrn_reflns_limit_l_min -21
_diffrn_reflns_number 32857
_diffrn_reflns_theta_full 25.00
_diffrn_reflns_theta_max 25.00
_diffrn_reflns_theta_min 2.28
_diffrn_standards_decay_% 0
_diffrn_standards_interval_count 0
_diffrn_standards_interval_time 0
_diffrn_standards_number 0
_exptl_absorpt_coefficient_mu 0.091
_exptl_absorpt_correction_T_max 0.9794
_exptl_absorpt_correction_T_min 0.9636
_exptl_absorpt_correction_type multi-scan
_exptl_absorpt_process_details SADABS
_exptl_crystal_colour COLOURLESS
_exptl_crystal_density_diffrn 1.364
_exptl_crystal_density_method 'not measured'
_exptl_crystal_description BLOCK
_exptl_crystal_F_000 1584
_exptl_crystal_recrystallization_method 'Re-crystallisation from solvent: Dichloromethane / hexane'
_exptl_crystal_size_max 0.41
_exptl_crystal_size_mid 0.32
_exptl_crystal_size_min 0.23
_refine_diff_density_max 0.755
_refine_diff_density_min -0.237
_refine_diff_density_rms 0.055
_refine_ls_extinction_method none
_refine_ls_goodness_of_fit_ref 1.026
_refine_ls_hydrogen_treatment mixed
_refine_ls_matrix_type full
_refine_ls_number_parameters 256
_refine_ls_number_reflns 3215
_refine_ls_number_restraints 0
_refine_ls_restrained_S_all 1.026
_refine_ls_R_factor_all 0.0897
_refine_ls_R_factor_gt 0.0506
_refine_ls_shift/su_max 0.000
_refine_ls_shift/su_mean 0.000
_refine_ls_structure_factor_coef Fsqd
_refine_ls_weighting_details 'calc w=1/[\s^2^(Fo^2^)+(0.0549P)^2^+4.0964P] where P=(Fo^2^+2Fc^2^)/3'
_refine_ls_weighting_scheme calc
_refine_ls_wR_factor_gt 0.1180
_refine_ls_wR_factor_ref 0.1470
_reflns_number_gt 2136
_reflns_number_total 3215
_reflns_threshold_expression >2sigma(I)
_cod_data_source_file c5ob01343g3.cif
_cod_data_source_block osj19
_cod_depositor_comments
;
The following automatic conversions were performed:

'_symmetry_cell_setting' value 'Orthorhombic' changed to
'orthorhombic' according to
/usr/data/users/saulius/crontab/automatic-downloads/rss-feeds/RSC/lib/dictionaries/cif_core.dic
dictionary named 'cif_core.dic' version 2.4.2 from 2011-04-26.

'_exptl_absorpt_correction_type' value 'Multi-scan' changed to
'multi-scan' according to
/usr/data/users/saulius/crontab/automatic-downloads/rss-feeds/RSC/lib/dictionaries/cif_core.dic
dictionary named 'cif_core.dic' version 2.4.2 from 2011-04-26.

Automatic conversion script
Id: cif_fix_values 3271 2015-04-21 07:52:19Z andrius 

 Adding full bibliography for 7154676--7154679.cif.
;
_cod_original_cell_volume 3646.9(8)
_cod_original_sg_symbol_H-M Pbca
_cod_database_code 7154679

loop_
_symmetry_equiv_pos_as_xyz
'x, y, z'
'-x+1/2, -y, z+1/2'
'-x, y+1/2, -z+1/2'
'x+1/2, -y+1/2, -z'
'-x, -y, -z'
'x-1/2, y, -z-1/2'
'x, -y-1/2, z-1/2'
'-x-1/2, y-1/2, z'

loop_
_atom_site_label
_atom_site_type_symbol
_atom_site_fract_x
_atom_site_fract_y
_atom_site_fract_z
_atom_site_U_iso_or_equiv
_atom_site_adp_type
_atom_site_occupancy
_atom_site_symmetry_multiplicity
_atom_site_calc_flag
_atom_site_refinement_flags
N1 N 0.11348(13) 0.58172(19) 0.12810(12) 0.0274(5) Uani 1 1 d .
N2 N 0.12694(13) 0.3102(2) 0.38751(12) 0.0290(6) Uani 1 1 d .
H2 H 0.0842 0.2720 0.3942 0.035 Uiso 1 1 calc R
O1 O 0.19911(11) 0.56598(17) 0.22398(11) 0.0358(5) Uani 1 1 d .
O2 O 0.00506(12) 0.61366(19) 0.05974(12) 0.0438(6) Uani 1 1 d .
O3 O 0.25389(12) 0.3168(2) 0.40567(14) 0.0549(7) Uani 1 1 d .
C1 C 0.13536(14) 0.2603(2) 0.21785(15) 0.0250(6) Uani 1 1 d .
H1 H 0.1741 0.2579 0.2548 0.030 Uiso 1 1 calc R
C2 C 0.13861(16) 0.1864(2) 0.15610(16) 0.0302(7) Uani 1 1 d .
H2A H 0.1786 0.1316 0.1522 0.036 Uiso 1 1 calc R
C2A C 0.12584(16) 0.4213(2) 0.34820(15) 0.0266(6) Uani 1 1 d .
H2AA H 0.1752 0.4270 0.3207 0.032 Uiso 1 1 calc R
C3 C 0.08377(17) 0.1927(2) 0.10073(16) 0.0313(7) Uani 1 1 d .
H3 H 0.0867 0.1429 0.0587 0.038 Uiso 1 1 calc R
C4 C 0.02448(16) 0.2716(2) 0.10638(14) 0.0278(6) Uani 1 1 d .
H4 H -0.0127 0.2769 0.0680 0.033 Uiso 1 1 calc R
C5 C -0.14977(15) 0.3905(2) 0.27410(17) 0.0302(7) Uani 1 1 d .
H5 H -0.1860 0.3911 0.2347 0.036 Uiso 1 1 calc R
C6 C -0.17278(16) 0.3724(2) 0.34744(17) 0.0313(7) Uani 1 1 d .
H6 H -0.2250 0.3602 0.3584 0.038 Uiso 1 1 calc R
C7 C -0.11995(16) 0.3721(2) 0.40439(16) 0.0300(7) Uani 1 1 d .
H7 H -0.1363 0.3604 0.4544 0.036 Uiso 1 1 calc R
C8 C -0.04322(16) 0.3886(2) 0.38960(15) 0.0275(6) Uani 1 1 d .
H8 H -0.0074 0.3883 0.4294 0.033 Uiso 1 1 calc R
C9 C 0.06294(14) 0.4241(2) 0.28850(14) 0.0222(6) Uani 1 1 d .
C10 C -0.04158(15) 0.4307(2) 0.18236(15) 0.0247(6) Uani 1 1 d .
H10 H -0.0816 0.4294 0.1427 0.030 Uiso 1 1 calc R
C11 C 0.07552(15) 0.3368(2) 0.22486(14) 0.0216(6) Uani 1 1 d .
C12 C 0.02017(15) 0.3423(2) 0.16859(14) 0.0223(6) Uani 1 1 d .
C14 C -0.01888(15) 0.4058(2) 0.31647(15) 0.0237(6) Uani 1 1 d .
C15 C -0.07366(15) 0.4074(2) 0.25927(15) 0.0242(6) Uani 1 1 d .
C16 C -0.00245(15) 0.5516(2) 0.18955(15) 0.0258(6) Uani 1 1 d .
H16A H -0.0406 0.6113 0.2045 0.031 Uiso 1 1 calc R
C17 C 0.06227(15) 0.5452(2) 0.24761(15) 0.0250(6) Uani 1 1 d .
H17A H 0.0562 0.6084 0.2852 0.030 Uiso 1 1 calc R
C18 C 0.03601(17) 0.5859(2) 0.11780(16) 0.0294(7) Uani 1 1 d .
C19 C 0.13392(16) 0.5648(2) 0.20204(16) 0.0264(6) Uani 1 1 d .
C20 C 0.16878(17) 0.5968(3) 0.06858(17) 0.0360(7) Uani 1 1 d .
H20A H 0.1422 0.6086 0.0211 0.054 Uiso 1 1 calc R
H20B H 0.2008 0.5278 0.0651 0.054 Uiso 1 1 calc R
H20C H 0.2006 0.6641 0.0794 0.054 Uiso 1 1 calc R
C21 C 0.12446(17) 0.5221(3) 0.40344(17) 0.0356(7) Uani 1 1 d .
H21A H 0.0724 0.5340 0.4214 0.053 Uiso 1 1 calc R
H21B H 0.1424 0.5923 0.3784 0.053 Uiso 1 1 calc R
H21C H 0.1578 0.5047 0.4459 0.053 Uiso 1 1 calc R
C22 C 0.19277(17) 0.2661(3) 0.41355(17) 0.0385(8) Uani 1 1 d .
C23 C 0.18737(19) 0.1520(3) 0.45215(19) 0.0496(9) Uani 1 1 d .
H23A H 0.2070 0.0914 0.4192 0.074 Uiso 1 1 calc R
H23B H 0.1341 0.1357 0.4643 0.074 Uiso 1 1 calc R
H23C H 0.2175 0.1540 0.4982 0.074 Uiso 1 1 calc R

loop_
_atom_site_aniso_label
_atom_site_aniso_U_11
_atom_site_aniso_U_22
_atom_site_aniso_U_33
_atom_site_aniso_U_23
_atom_site_aniso_U_13
_atom_site_aniso_U_12
N1 0.0298(14) 0.0251(13) 0.0273(13) 0.0022(10) 0.0049(10) 0.0010(10)
N2 0.0227(13) 0.0360(14) 0.0282(13) 0.0029(11) -0.0034(10) 0.0022(10)
O1 0.0243(11) 0.0402(12) 0.0428(13) 0.0055(9) 0.0005(10) -0.0028(9)
O2 0.0417(13) 0.0532(14) 0.0366(13) 0.0183(11) -0.0058(10) -0.0041(11)
O3 0.0275(12) 0.0743(18) 0.0629(16) 0.0195(13) -0.0095(11) -0.0053(12)
C1 0.0208(14) 0.0256(14) 0.0287(15) 0.0032(12) 0.0017(12) -0.0006(12)
C2 0.0321(16) 0.0253(15) 0.0333(16) 0.0016(13) 0.0073(13) 0.0032(12)
C2A 0.0260(15) 0.0277(15) 0.0262(15) 0.0008(12) -0.0005(12) -0.0020(12)
C3 0.0395(17) 0.0279(15) 0.0264(15) -0.0025(12) 0.0072(13) -0.0016(13)
C4 0.0351(16) 0.0267(15) 0.0216(14) 0.0017(11) -0.0024(12) -0.0041(12)
C5 0.0231(15) 0.0272(15) 0.0401(17) 0.0005(13) -0.0010(13) 0.0010(12)
C6 0.0229(15) 0.0270(15) 0.0441(18) -0.0019(13) 0.0078(14) -0.0023(12)
C7 0.0317(17) 0.0266(15) 0.0316(16) -0.0032(12) 0.0119(13) -0.0012(12)
C8 0.0292(16) 0.0231(14) 0.0300(15) -0.0049(12) 0.0029(13) 0.0001(12)
C9 0.0197(14) 0.0229(14) 0.0239(14) -0.0003(11) -0.0002(11) 0.0006(11)
C10 0.0212(14) 0.0258(14) 0.0272(15) 0.0035(11) -0.0038(12) -0.0016(11)
C11 0.0227(14) 0.0201(13) 0.0219(14) 0.0029(11) 0.0018(11) -0.0019(11)
C12 0.0235(14) 0.0185(13) 0.0250(14) 0.0029(11) 0.0016(11) -0.0031(11)
C14 0.0232(14) 0.0202(13) 0.0276(15) -0.0020(11) 0.0031(12) 0.0022(11)
C15 0.0212(14) 0.0210(14) 0.0303(15) 0.0016(11) -0.0011(12) -0.0001(11)
C16 0.0253(15) 0.0227(14) 0.0295(15) 0.0033(12) -0.0002(12) 0.0036(11)
C17 0.0241(15) 0.0219(14) 0.0291(15) -0.0010(11) 0.0025(12) 0.0025(11)
C18 0.0329(17) 0.0220(14) 0.0333(17) 0.0054(12) -0.0018(13) 0.0013(12)
C19 0.0270(16) 0.0177(14) 0.0344(16) 0.0007(11) 0.0024(13) 0.0007(11)
C20 0.0376(18) 0.0344(17) 0.0360(17) -0.0008(13) 0.0113(14) 0.0021(14)
C21 0.0329(17) 0.0382(17) 0.0357(17) -0.0057(14) -0.0057(14) -0.0056(14)
C22 0.0284(17) 0.054(2) 0.0336(17) 0.0041(15) -0.0031(14) 0.0048(15)
C23 0.0368(19) 0.061(2) 0.051(2) 0.0202(18) -0.0038(16) 0.0129(16)

loop_
_atom_type_symbol
_atom_type_description
_atom_type_scat_dispersion_real
_atom_type_scat_dispersion_imag
_atom_type_scat_source
C C 0.0033 0.0016 'International Tables Vol C Tables 4.2.6.8 and 6.1.1.4'
H H 0.0000 0.0000 'International Tables Vol C Tables 4.2.6.8 and 6.1.1.4'
N N 0.0061 0.0033 'International Tables Vol C Tables 4.2.6.8 and 6.1.1.4'
O O 0.0106 0.0060 'International Tables Vol C Tables 4.2.6.8 and 6.1.1.4'

loop_
_geom_angle_atom_site_label_1
_geom_angle_atom_site_label_2
_geom_angle_atom_site_label_3
_geom_angle
C18 N1 C19 113.0(2)
C18 N1 C20 124.1(2)
C19 N1 C20 122.9(2)
C22 N2 C2A 120.7(2)
C22 N2 H2 119.7
C2A N2 H2 119.7
C11 C1 C2 119.7(3)
C11 C1 H1 120.1
C2 C1 H1 120.1
C3 C2 C1 120.3(3)
C3 C2 H2A 119.9
C1 C2 H2A 119.9
N2 C2A C21 111.1(2)
N2 C2A C9 111.1(2)
C21 C2A C9 114.9(2)
N2 C2A H2AA 106.3
C21 C2A H2AA 106.3
C9 C2A H2AA 106.3
C2 C3 C4 120.3(3)
C2 C3 H3 119.8
C4 C3 H3 119.8
C12 C4 C3 119.3(3)
C12 C4 H4 120.4
C3 C4 H4 120.4
C15 C5 C6 119.1(3)
C15 C5 H5 120.5
C6 C5 H5 120.5
C7 C6 C5 120.1(3)
C7 C6 H6 119.9
C5 C6 H6 119.9
C6 C7 C8 120.9(3)
C6 C7 H7 119.6
C8 C7 H7 119.6
C7 C8 C14 119.9(3)
C7 C8 H8 120.1
C14 C8 H8 120.1
C2A C9 C14 116.3(2)
C2A C9 C11 113.4(2)
C14 C9 C11 106.5(2)
C2A C9 C17 110.2(2)
C14 C9 C17 105.4(2)
C11 C9 C17 104.0(2)
C15 C10 C12 107.2(2)
C15 C10 C16 104.4(2)
C12 C10 C16 107.7(2)
C15 C10 H10 112.4
C12 C10 H10 112.4
C16 C10 H10 112.4
C1 C11 C12 119.5(2)
C1 C11 C9 126.8(2)
C12 C11 C9 113.7(2)
C4 C12 C11 120.8(2)
C4 C12 C10 124.8(2)
C11 C12 C10 114.4(2)
C8 C14 C15 118.4(2)
C8 C14 C9 127.9(2)
C15 C14 C9 113.7(2)
C5 C15 C14 121.5(3)
C5 C15 C10 124.3(2)
C14 C15 C10 114.2(2)
C18 C16 C17 104.8(2)
C18 C16 C10 111.3(2)
C17 C16 C10 109.7(2)
C18 C16 H16A 110.3
C17 C16 H16A 110.3
C10 C16 H16A 110.3
C19 C17 C16 104.1(2)
C19 C17 C9 112.0(2)
C16 C17 C9 111.1(2)
C19 C17 H17A 109.9
C16 C17 H17A 109.9
C9 C17 H17A 109.9
O2 C18 N1 124.5(3)
O2 C18 C16 126.7(3)
N1 C18 C16 108.7(2)
O1 C19 N1 123.6(3)
O1 C19 C17 127.8(3)
N1 C19 C17 108.6(2)
N1 C20 H20A 109.5
N1 C20 H20B 109.5
H20A C20 H20B 109.5
N1 C20 H20C 109.5
H20A C20 H20C 109.5
H20B C20 H20C 109.5
C2A C21 H21A 109.5
C2A C21 H21B 109.5
H21A C21 H21B 109.5
C2A C21 H21C 109.5
H21A C21 H21C 109.5
H21B C21 H21C 109.5
O3 C22 N2 121.9(3)
O3 C22 C23 122.0(3)
N2 C22 C23 116.1(3)
C22 C23 H23A 109.5
C22 C23 H23B 109.5
H23A C23 H23B 109.5
C22 C23 H23C 109.5
H23A C23 H23C 109.5
H23B C23 H23C 109.5

loop_
_geom_bond_atom_site_label_1
_geom_bond_atom_site_label_2
_geom_bond_distance
N1 C18 1.375(4)
N1 C19 1.385(4)
N1 C20 1.453(3)
N2 C22 1.349(4)
N2 C2A 1.467(3)
N2 H2 0.8800
O1 C19 1.212(3)
O2 C18 1.216(3)
O3 C22 1.233(4)
C1 C11 1.382(4)
C1 C2 1.399(4)
C1 H1 0.9500
C2 C3 1.384(4)
C2 H2A 0.9500
C2A C21 1.531(4)
C2A C9 1.538(4)
C2A H2AA 1.0000
C3 C4 1.390(4)
C3 H3 0.9500
C4 C12 1.384(4)
C4 H4 0.9500
C5 C15 1.379(4)
C5 C6 1.389(4)
C5 H5 0.9500
C6 C7 1.379(4)
C6 H6 0.9500
C7 C8 1.388(4)
C7 H7 0.9500
C8 C14 1.391(4)
C8 H8 0.9500
C9 C14 1.538(4)
C9 C11 1.540(4)
C9 C17 1.583(4)
C10 C15 1.512(4)
C10 C12 1.513(4)
C10 C16 1.567(4)
C10 H10 1.0000
C11 C12 1.402(4)
C14 C15 1.406(4)
C16 C18 1.505(4)
C16 C17 1.543(4)
C16 H16A 1.0000
C17 C19 1.518(4)
C17 H17A 1.0000
C20 H20A 0.9800
C20 H20B 0.9800
C20 H20C 0.9800
C21 H21A 0.9800
C21 H21B 0.9800
C21 H21C 0.9800
C22 C23 1.496(5)
C23 H23A 0.9800
C23 H23B 0.9800
C23 H23C 0.9800
